data_1546053
loop_
_publ_author_name
'Ramalhete, Susana'
'Foster, Jamie S.'
'Green, Hayley R.'
'Nartowski, Karol P.'
'Heinrich, Margaux'
'Martin, Peter'
'Khimyak, Yaroslav Z.'
'Lloyd, Gareth O.'

_publ_section_title
;
 FDHALO17: Halogen effects on the solid-state packing of phenylalanine
 derivatives and the resultant gelation properties
;
_journal_name_full 'Faraday Discuss.'
_journal_paper_doi 10.1039/C7FD00108H
_journal_year 2017
_chemical_absolute_configuration rm
_chemical_formula_moiety 'C9 H10 I N O2, H2 O'
_chemical_formula_sum 'C9 H12 I N O3'
_chemical_formula_weight 309.10
_chemical_name_systematic 4-Iodophenylalanine
_space_group_crystal_system orthorhombic
_space_group_IT_number 19
_space_group_name_Hall 'P 2ac 2ab'
_space_group_name_H-M_alt 'P 21 21 21'
_symmetry_space_group_name_Hall 'P 2ac 2ab'
_symmetry_space_group_name_H-M 'P 21 21 21'
_atom_sites_solution_hydrogens mixed
_atom_sites_solution_primary direct
_audit_creation_date 2015-03-02
_audit_creation_method
;
Olex2 1.2
(compiled 2015.01.26 svn.r3150 for OlexSys, GUI svn.r4998)
;
_audit_update_record
;
2017-02-14 deposited with the CCDC.
2017-04-24 downloaded from the CCDC.
;
_cell_angle_alpha 90
_cell_angle_beta 90
_cell_angle_gamma 90
_cell_formula_units_Z 4
_cell_length_a 5.3139(3)
_cell_length_b 6.3152(4)
_cell_length_c 32.741(2)
_cell_measurement_reflns_used 9924
_cell_measurement_temperature 100
_cell_measurement_theta_max 32.44
_cell_measurement_theta_min 3.29
_cell_volume 1098.73(11)
_computing_cell_refinement 'SAINT v7.68A (Bruker, 2009)'
_computing_data_reduction 'SAINT v7.68A (Bruker, 2009)'
_computing_molecular_graphics 'Olex2 (Dolomanov et al., 2009)'
_computing_publication_material 'Olex2 (Dolomanov et al., 2009)'
_computing_structure_refinement 'ShelXL (Sheldrick, 2008)'
_computing_structure_solution 'XS (Sheldrick, 2008)'
_diffrn_ambient_temperature 100
_diffrn_measured_fraction_theta_full 0.998
_diffrn_measured_fraction_theta_max 0.999
_diffrn_measurement_device_type 'Bruker APEX-II CCD'
_diffrn_measurement_method '\f and \w scans'
_diffrn_radiation_monochromator graphite
_diffrn_radiation_type MoK\a
_diffrn_radiation_wavelength 0.71073
_diffrn_reflns_av_R_equivalents 0.0294
_diffrn_reflns_av_unetI/netI 0.0205
_diffrn_reflns_Laue_measured_fraction_full 0.998
_diffrn_reflns_Laue_measured_fraction_max 0.999
_diffrn_reflns_limit_h_max 8
_diffrn_reflns_limit_h_min -8
_diffrn_reflns_limit_k_max 9
_diffrn_reflns_limit_k_min -9
_diffrn_reflns_limit_l_max 49
_diffrn_reflns_limit_l_min -49
_diffrn_reflns_number 30824
_diffrn_reflns_point_group_measured_fraction_full 0.999
_diffrn_reflns_point_group_measured_fraction_max 0.997
_diffrn_reflns_theta_full 26.000
_diffrn_reflns_theta_max 32.535
_diffrn_reflns_theta_min 3.285
_diffrn_standards_number 0
_exptl_absorpt_coefficient_mu 2.897
_exptl_absorpt_correction_T_max 0.7464
_exptl_absorpt_correction_T_min 0.6036
_exptl_absorpt_correction_type multi-scan
_exptl_absorpt_process_details
'SADABS-2008/1 (Bruker,2008) was used for absorption correction. wR2(int) was 0.0691 before and 0.0491 after correction. The Ratio of minimum to maximum transmission is 0.8087. The \l/2 correction factor is 0.0015.'
_exptl_crystal_colour colourless
_exptl_crystal_colour_primary colourless
_exptl_crystal_density_diffrn 1.869
_exptl_crystal_description needle
_exptl_crystal_F_000 600
_exptl_crystal_recrystallization_method 'Re-crystallisation from solvent'
_exptl_crystal_size_max 0.4
_exptl_crystal_size_mid 0.25
_exptl_crystal_size_min 0.1
_refine_diff_density_max 3.548
_refine_diff_density_min -5.204
_refine_diff_density_rms 0.201
_refine_ls_abs_structure_details
;
 Flack x determined using 1594 quotients [(I+)-(I-)]/[(I+)+(I-)]
 (Parsons, Flack and Wagner, Acta Cryst. B69 (2013) 249-259).
;
_refine_ls_abs_structure_Flack 0.032(7)
_refine_ls_extinction_method none
_refine_ls_goodness_of_fit_ref 1.321
_refine_ls_hydrogen_treatment mixed
_refine_ls_matrix_type full
_refine_ls_number_parameters 134
_refine_ls_number_reflns 3975
_refine_ls_number_restraints 4
_refine_ls_restrained_S_all 1.321
_refine_ls_R_factor_all 0.0455
_refine_ls_R_factor_gt 0.0451
_refine_ls_shift/su_max 0.001
_refine_ls_shift/su_mean 0.000
_refine_ls_structure_factor_coef Fsqd
_refine_ls_weighting_details 'w=1/[\s^2^(Fo^2^)+(0.0278P)^2^+7.3897P] where P=(Fo^2^+2Fc^2^)/3'
_refine_ls_weighting_scheme calc
_refine_ls_wR_factor_gt 0.1057
_refine_ls_wR_factor_ref 0.1059
_reflns_Friedel_coverage 0.695
_reflns_Friedel_fraction_full 1.000
_reflns_Friedel_fraction_max 0.995
_reflns_number_gt 3947
_reflns_number_total 3975
_reflns_threshold_expression 'I > 2\s(I)'
_cod_data_source_file c7fd00108h2.cif
_cod_data_source_block 5179a
_cod_original_cell_volume 1098.72(12)
_cod_database_code 1546053
_shelxl_version_number 2014/6
_shelx_space_group_comment
;
The symmetry employed for this shelxl refinement is uniquely defined
by the following loop, which should always be used as a source of
symmetry information in preference to the above space-group names.
They are only intended as comments.
;
_olex2_refinement_description
;
1. Fixed Uiso
 At 1.2 times of:
  All C(H) groups, All C(H,H) groups, All N(H,H,H) groups
 At 1.5 times of:
  All O(H,H) groups
2. Restrained distances
 O2-H1E
 1.83 with sigma of 0.002
 O1-H1D
 0.95 with sigma of 0.02
 O1-H1E
 0.95 with sigma of 0.02
 H1D-H1E
 1.5 with sigma of 0.02
3.a Ternary CH refined with riding coordinates:
 C2(H2)
3.b Secondary CH2 refined with riding coordinates:
 C3(H3A,H3B)
3.c Aromatic/amide H refined with riding coordinates:
 C5(H5), C6(H6), C8(H8), C9(H9)
3.d Idealised Me refined as rotating group:
 N1(H1A,H1B,H1C)
;
_olex2_submission_special_instructions 'No special instructions were received'

loop_
_space_group_symop_operation_xyz
'x, y, z'
'-x+1/2, -y, z+1/2'
'x+1/2, -y+1/2, -z'
'-x, y+1/2, -z+1/2'

loop_
_atom_site_label
_atom_site_type_symbol
_atom_site_fract_x
_atom_site_fract_y
_atom_site_fract_z
_atom_site_U_iso_or_equiv
_atom_site_adp_type
_atom_site_occupancy
_atom_site_site_symmetry_order
_atom_site_calc_flag
_atom_site_refinement_flags_posn
I1 I 0.21834(8) 0.36260(7) 0.46518(2) 0.01442(10) Uani 1 1 d .
O1 O 0.4295(11) 1.4222(8) 0.28549(16) 0.0172(10) Uani 1 1 d D
H1D H 0.273(8) 1.355(12) 0.282(3) 0.026 Uiso 1 1 d DR
H1E H 0.538(11) 1.312(8) 0.295(2) 0.026 Uiso 1 1 d DR
N1 N 1.2777(11) 0.8404(8) 0.29179(16) 0.0134(9) Uani 1 1 d .
H1A H 1.2528 0.8785 0.2653 0.016 Uiso 1 1 calc GR
H1B H 1.3368 0.7052 0.2928 0.016 Uiso 1 1 calc GR
H1C H 1.3918 0.9292 0.3034 0.016 Uiso 1 1 calc GR
C1 C 0.8939(13) 1.0583(10) 0.30400(19) 0.0111(11) Uani 1 1 d .
O2 O 0.6820(10) 1.0845(8) 0.32084(15) 0.0146(9) Uani 1 1 d D
C2 C 1.0335(11) 0.8538(11) 0.31458(17) 0.0101(9) Uani 1 1 d .
H2 H 0.9261 0.7317 0.3059 0.012 Uiso 1 1 calc R
O3 O 0.9950(10) 1.1886(8) 0.27970(16) 0.0162(10) Uani 1 1 d .
C3 C 1.0849(13) 0.8323(11) 0.3612(2) 0.0134(12) Uani 1 1 d .
H3A H 1.2398 0.7477 0.3652 0.016 Uiso 1 1 calc R
H3B H 1.1160 0.9751 0.3727 0.016 Uiso 1 1 calc R
C4 C 0.8710(13) 0.7289(10) 0.38502(18) 0.0104(10) Uani 1 1 d .
C5 C 0.7897(16) 0.5251(10) 0.37380(19) 0.0159(11) Uani 1 1 d .
H5 H 0.8613 0.4578 0.3506 0.019 Uiso 1 1 calc R
C6 C 0.6031(13) 0.4198(11) 0.3966(2) 0.0140(11) Uani 1 1 d .
H6 H 0.5497 0.2816 0.3891 0.017 Uiso 1 1 calc R
C7 C 0.4979(14) 0.5206(12) 0.4305(2) 0.0136(12) Uani 1 1 d .
C8 C 0.5743(15) 0.7232(12) 0.4420(2) 0.0158(12) Uani 1 1 d .
H8 H 0.5018 0.7904 0.4651 0.019 Uiso 1 1 calc R
C9 C 0.7603(14) 0.8265(9) 0.41882(18) 0.0155(12) Uani 1 1 d .
H9 H 0.8116 0.9652 0.4263 0.019 Uiso 1 1 calc R

loop_
_atom_site_aniso_label
_atom_site_aniso_U_11
_atom_site_aniso_U_22
_atom_site_aniso_U_33
_atom_site_aniso_U_23
_atom_site_aniso_U_13
_atom_site_aniso_U_12
I1 0.01272(15) 0.01773(16) 0.01281(15) 0.00450(15) 0.00050(14) -0.00103(14)
O1 0.021(2) 0.013(2) 0.018(2) -0.0001(18) -0.0005(19) 0.0017(18)
N1 0.013(2) 0.010(2) 0.017(2) 0.0004(17) 0.0038(19) 0.001(2)
C1 0.014(3) 0.009(2) 0.010(2) -0.002(2) -0.002(2) 0.000(2)
O2 0.016(2) 0.012(2) 0.015(2) -0.0012(16) 0.0010(17) 0.0015(16)
C2 0.011(2) 0.009(2) 0.011(2) 0.000(2) -0.0004(17) 0.000(2)
O3 0.015(2) 0.014(2) 0.019(2) 0.0071(18) 0.0002(18) 0.0006(16)
C3 0.014(3) 0.012(3) 0.014(3) 0.004(2) -0.001(2) -0.003(2)
C4 0.016(3) 0.008(2) 0.007(2) 0.0019(19) 0.001(2) -0.001(2)
C5 0.020(3) 0.018(3) 0.010(2) -0.001(2) -0.002(3) -0.002(3)
C6 0.018(3) 0.012(3) 0.012(3) 0.000(2) 0.002(2) -0.001(2)
C7 0.013(3) 0.018(3) 0.010(3) 0.003(2) -0.001(2) 0.001(2)
C8 0.021(3) 0.014(3) 0.012(3) 0.001(2) 0.001(2) -0.001(2)
C9 0.022(3) 0.010(2) 0.014(2) -0.0004(18) 0.001(2) -0.001(2)

loop_
_atom_type_symbol
_atom_type_description
_atom_type_scat_dispersion_real
_atom_type_scat_dispersion_imag
_atom_type_scat_source
C C 0.0033 0.0016 'International Tables Vol C Tables 4.2.6.8 and 6.1.1.4'
H H 0.0000 0.0000 'International Tables Vol C Tables 4.2.6.8 and 6.1.1.4'
I I -0.4742 1.8119 'International Tables Vol C Tables 4.2.6.8 and 6.1.1.4'
N N 0.0061 0.0033 'International Tables Vol C Tables 4.2.6.8 and 6.1.1.4'
O O 0.0106 0.0060 'International Tables Vol C Tables 4.2.6.8 and 6.1.1.4'

loop_
_geom_angle_atom_site_label_1
_geom_angle_atom_site_label_2
_geom_angle_atom_site_label_3
_geom_angle
H1D O1 H1E 104(3)
H1A N1 H1B 109.5
H1A N1 H1C 109.5
H1B N1 H1C 109.5
C2 N1 H1A 109.5
C2 N1 H1B 109.5
C2 N1 H1C 109.5
O2 C1 C2 116.3(6)
O3 C1 O2 124.6(6)
O3 C1 C2 119.1(6)
N1 C2 C1 110.8(5)
N1 C2 H2 108.1
N1 C2 C3 109.4(5)
C1 C2 H2 108.1
C1 C2 C3 112.4(5)
C3 C2 H2 108.1
C2 C3 H3A 108.7
C2 C3 H3B 108.7
H3A C3 H3B 107.6
C4 C3 C2 114.1(5)
C4 C3 H3A 108.7
C4 C3 H3B 108.7
C5 C4 C3 119.2(6)
C9 C4 C3 122.0(6)
C9 C4 C5 118.8(6)
C4 C5 H5 119.7
C4 C5 C6 120.6(6)
C6 C5 H5 119.7
C5 C6 H6 120.4
C7 C6 C5 119.2(6)
C7 C6 H6 120.4
C6 C7 I1 119.5(5)
C6 C7 C8 121.1(7)
C8 C7 I1 119.4(5)
C7 C8 H8 120.5
C7 C8 C9 119.0(7)
C9 C8 H8 120.5
C4 C9 C8 121.2(6)
C4 C9 H9 119.4
C8 C9 H9 119.4

loop_
_geom_bond_atom_site_label_1
_geom_bond_atom_site_label_2
_geom_bond_distance
I1 C7 2.120(7)
O1 H1D 0.94(3)
O1 H1E 0.959(16)
N1 H1A 0.9100
N1 H1B 0.9100
N1 H1C 0.9100
N1 C2 1.499(8)
C1 O2 1.265(8)
C1 C2 1.530(9)
C1 O3 1.265(8)
C2 H2 1.0000
C2 C3 1.558(9)
C3 H3A 0.9900
C3 H3B 0.9900
C3 C4 1.525(9)
C4 C5 1.406(9)
C4 C9 1.397(9)
C5 H5 0.9500
C5 C6 1.409(10)
C6 H6 0.9500
C6 C7 1.394(9)
C7 C8 1.394(10)
C8 H8 0.9500
C8 C9 1.406(10)
C9 H9 0.9500

loop_
_geom_torsion_atom_site_label_1
_geom_torsion_atom_site_label_2
_geom_torsion_atom_site_label_3
_geom_torsion_atom_site_label_4
_geom_torsion
I1 C7 C8 C9 179.8(5)
N1 C2 C3 C4 -149.2(5)
C1 C2 C3 C4 87.3(7)
O2 C1 C2 N1 178.5(5)
O2 C1 C2 C3 -58.8(7)
C2 C3 C4 C5 57.4(8)
C2 C3 C4 C9 -125.4(7)
O3 C1 C2 N1 -1.8(8)
O3 C1 C2 C3 120.8(7)
C3 C4 C5 C6 176.1(7)
C3 C4 C9 C8 -175.9(6)
C4 C5 C6 C7 0.5(10)
C5 C4 C9 C8 1.2(10)
C5 C6 C7 I1 -179.7(5)
C5 C6 C7 C8 0.0(10)
C6 C7 C8 C9 0.2(10)
C7 C8 C9 C4 -0.8(11)
C9 C4 C5 C6 -1.1(10)
